data_4111139
loop_
_publ_author_name
'Sara R. Halper'
'Loi Do'
'Jay R. Stork'
'Seth M. Cohen'

_publ_section_title
;
 Topological Control in Heterometallic Metal-Organic Frameworks by Anion
 Templating and Metalloligand Design
;
_journal_name_full 'Journal of the American Chemical Society'
_journal_page_first 15255
_journal_page_last 15268
_journal_paper_doi 10.1021/ja0645483
_journal_volume 128
_journal_year 2006
_chemical_formula_moiety 'C84 H60 Ag2 B2 Co F8 Fe N18'
_chemical_formula_sum 'C84 H60 Ag2 B2 Co F8 Fe N18'
_chemical_formula_weight 1825.64
_chemical_name_common MOF-CoFe/AgBF~4~-1
_chemical_name_systematic
; 
 ? 
;
_space_group_IT_number 60
_symmetry_cell_setting orthorhombic
_symmetry_space_group_name_Hall '-P 2n 2ab'
_symmetry_space_group_name_H-M 'P b c n'
_atom_sites_solution_hydrogens geom
_atom_sites_solution_primary direct
_atom_sites_solution_secondary difmap
_audit_creation_method SHELXL-97
_cell_angle_alpha 90.00
_cell_angle_beta 90.00
_cell_angle_gamma 90.00
_cell_formula_units_Z 4
_cell_length_a 26.939(6)
_cell_length_b 12.335(3)
_cell_length_c 33.458(7)
_cell_measurement_reflns_used 1014
_cell_measurement_temperature 100(2)
_cell_measurement_theta_max 21.5
_cell_measurement_theta_min 2.55
_cell_volume 11118(4)
_computing_cell_refinement SMART
_computing_data_collection 'SMART 5.054 (Bruker, 2003)'
_computing_data_reduction 'SAINT 6.45A (Bruker, 2003)'
_computing_molecular_graphics 'SHELXTL 5.1 (Sheldrick, 1994)'
_computing_publication_material SHELXL97
_computing_structure_refinement 'SHELXL97 (Sheldrick, 1997)'
_computing_structure_solution 'SHELXS97 (Sheldrick, 1990)'
_diffrn_ambient_temperature 100(2)
_diffrn_detector_area_resol_mean 8.3
_diffrn_measured_fraction_theta_full 1.000
_diffrn_measured_fraction_theta_max 1.000
_diffrn_measurement_device_type 'Bruker APEX'
_diffrn_measurement_method \w
_diffrn_radiation_monochromator graphite
_diffrn_radiation_source 'fine-focus sealed tube'
_diffrn_radiation_type MoK\a
_diffrn_radiation_wavelength 0.71073
_diffrn_reflns_av_R_equivalents 0.0875
_diffrn_reflns_av_sigmaI/netI 0.0620
_diffrn_reflns_limit_h_max 32
_diffrn_reflns_limit_h_min -32
_diffrn_reflns_limit_k_max 14
_diffrn_reflns_limit_k_min -14
_diffrn_reflns_limit_l_max 40
_diffrn_reflns_limit_l_min -40
_diffrn_reflns_number 99449
_diffrn_reflns_theta_full 25.35
_diffrn_reflns_theta_max 25.35
_diffrn_reflns_theta_min 1.43
_diffrn_standards_number 0
_exptl_absorpt_coefficient_mu 0.676
_exptl_absorpt_correction_T_max 0.84841
_exptl_absorpt_correction_T_min 0.76224
_exptl_absorpt_correction_type multi-scan
_exptl_absorpt_process_details 'SADABS 2.10 (Sheldrick, 2004)'
_exptl_crystal_colour green
_exptl_crystal_density_diffrn 1.091
_exptl_crystal_description block
_exptl_crystal_F_000 3676
_exptl_crystal_size_max 0.38
_exptl_crystal_size_mid 0.34
_exptl_crystal_size_min 0.30
_platon_squeeze_details
;
;
_refine_diff_density_max 1.544
_refine_diff_density_min -0.811
_refine_diff_density_rms 0.075
_refine_ls_extinction_method none
_refine_ls_goodness_of_fit_ref 1.030
_refine_ls_hydrogen_treatment calc
_refine_ls_matrix_type full
_refine_ls_number_parameters 559
_refine_ls_number_reflns 10174
_refine_ls_number_restraints 68
_refine_ls_restrained_S_all 1.034
_refine_ls_R_factor_all 0.1256
_refine_ls_R_factor_gt 0.0738
_refine_ls_shift/su_max 0.001
_refine_ls_shift/su_mean 0.000
_refine_ls_structure_factor_coef Fsqd
_refine_ls_weighting_details 'calc w=1/[\s^2^(Fo^2^)+(0.1044P)^2^+5.9688P] where P=(Fo^2^+2Fc^2^)/3'
_refine_ls_weighting_scheme calc
_refine_ls_wR_factor_gt 0.1880
_refine_ls_wR_factor_ref 0.2090
_reflns_number_gt 6028
_reflns_number_total 10174
_reflns_threshold_expression I>2\s(I)
_cod_data_source_file ja0645483rom20060627_113302_15.cif
_cod_data_source_block MOF-CoFe/AgBF~4~-1
_cod_database_code 4111139

loop_
_symmetry_equiv_pos_as_xyz
'x, y, z'
'-x+1/2, -y+1/2, z+1/2'
'-x, y, -z+1/2'
'x+1/2, -y+1/2, -z'
'-x, -y, -z'
'x-1/2, y-1/2, -z-1/2'
'x, -y, z-1/2'
'-x-1/2, y-1/2, z'

loop_
_atom_site_label
_atom_site_type_symbol
_atom_site_fract_x
_atom_site_fract_y
_atom_site_fract_z
_atom_site_U_iso_or_equiv
_atom_site_adp_type
_atom_site_occupancy
_atom_site_symmetry_multiplicity
_atom_site_calc_flag
_atom_site_refinement_flags
_atom_site_disorder_assembly
_atom_site_disorder_group
Ag1 Ag 0.778890(17) 0.26124(4) 0.639867(15) 0.0721(2) Uani 1 1 d . . .
Co1 Co 0.43123(3) 0.47744(7) 0.61377(3) 0.0660(3) Uani 0.50 1 d P . .
Fe1 Fe 0.43123(3) 0.47744(7) 0.61377(3) 0.0660(3) Uani 0.50 1 d P . .
C1 C 0.4883(2) 0.6649(6) 0.64419(19) 0.0744(19) Uani 1 1 d . . .
H1 H 0.4600 0.7107 0.6440 0.089 Uiso 1 1 calc R . .
C2 C 0.5354(2) 0.6976(6) 0.6582(2) 0.087(2) Uani 1 1 d . . .
H2 H 0.5441 0.7661 0.6691 0.104 Uiso 1 1 calc R . .
C3 C 0.5652(2) 0.6119(5) 0.6530(2) 0.083(2) Uani 1 1 d . . .
H3 H 0.5996 0.6091 0.6592 0.100 Uiso 1 1 calc R . .
C4 C 0.5367(2) 0.5260(5) 0.63676(18) 0.0684(18) Uani 1 1 d . . .
C5 C 0.5525(2) 0.4210(5) 0.62579(18) 0.0625(16) Uani 1 1 d . . .
C6 C 0.5239(2) 0.3430(5) 0.60873(18) 0.0622(16) Uani 1 1 d . . .
C7 C 0.5391(2) 0.2369(5) 0.59610(19) 0.0690(18) Uani 1 1 d . . .
H7 H 0.5715 0.2069 0.5979 0.083 Uiso 1 1 calc R . .
C8 C 0.4970(2) 0.1867(6) 0.5808(2) 0.0769(19) Uani 1 1 d . . .
H8 H 0.4948 0.1153 0.5703 0.092 Uiso 1 1 calc R . .
C9 C 0.4591(2) 0.2613(5) 0.5839(2) 0.0728(18) Uani 1 1 d . . .
H9 H 0.4262 0.2471 0.5751 0.087 Uiso 1 1 calc R . .
C10 C 0.6058(2) 0.3948(5) 0.63340(19) 0.0653(17) Uani 1 1 d . . .
C11 C 0.6192(2) 0.3176(5) 0.66072(19) 0.0646(16) Uani 1 1 d . . .
H11 H 0.5947 0.2822 0.6764 0.078 Uiso 1 1 calc R . .
C12 C 0.6678(2) 0.2919(5) 0.66528(19) 0.0628(16) Uani 1 1 d . . .
H12 H 0.6762 0.2384 0.6846 0.075 Uiso 1 1 calc R . .
C13 C 0.6913(2) 0.4158(5) 0.6190(2) 0.0688(17) Uani 1 1 d . . .
H13 H 0.7169 0.4525 0.6050 0.083 Uiso 1 1 calc R . .
C14 C 0.6441(2) 0.4469(6) 0.6119(2) 0.0747(19) Uani 1 1 d . . .
H14 H 0.6368 0.5022 0.5930 0.090 Uiso 1 1 calc R . .
C15 C 0.4708(2) 0.6019(5) 0.54568(19) 0.0645(17) Uani 1 1 d . . .
H15 H 0.4933 0.6410 0.5621 0.077 Uiso 1 1 calc R . .
C16 C 0.4661(2) 0.6148(6) 0.5041(2) 0.0719(19) Uani 1 1 d . . .
H16 H 0.4842 0.6642 0.4879 0.086 Uiso 1 1 calc R . .
C17 C 0.4318(2) 0.5453(6) 0.4915(2) 0.0722(19) Uani 1 1 d . . .
H17 H 0.4213 0.5345 0.4647 0.087 Uiso 1 1 calc R . .
C18 C 0.4139(2) 0.4909(6) 0.5255(2) 0.0719(18) Uani 1 1 d . . .
C19 C 0.3733(2) 0.4137(6) 0.5279(2) 0.0684(18) Uani 1 1 d . . .
C20 C 0.3538(2) 0.3745(6) 0.5623(2) 0.0704(18) Uani 1 1 d . . .
C21 C 0.3115(3) 0.3033(7) 0.5663(2) 0.094(2) Uani 1 1 d . . .
H21 H 0.2924 0.2726 0.5452 0.113 Uiso 1 1 calc R . .
C22 C 0.3044(3) 0.2889(8) 0.6062(3) 0.106(3) Uani 1 1 d . . .
H22 H 0.2787 0.2485 0.6186 0.127 Uiso 1 1 calc R . .
C23 C 0.3431(3) 0.3463(7) 0.6257(2) 0.092(2) Uani 1 1 d . . .
H23 H 0.3478 0.3482 0.6538 0.110 Uiso 1 1 calc R . .
C24 C 0.3515(2) 0.3797(5) 0.48936(19) 0.0697(17) Uani 1 1 d . . .
C25 C 0.3807(2) 0.3124(6) 0.4625(2) 0.083(2) Uani 1 1 d . . .
H25 H 0.4142 0.2946 0.4686 0.099 Uiso 1 1 calc R . .
C26 C 0.3588(2) 0.2750(6) 0.4278(2) 0.078(2) Uani 1 1 d . . .
H26 H 0.3783 0.2331 0.4099 0.094 Uiso 1 1 calc R . .
C27 C 0.2857(2) 0.3624(6) 0.44250(19) 0.0698(17) Uani 1 1 d . . .
H27 H 0.2530 0.3821 0.4349 0.084 Uiso 1 1 calc R . .
C28 C 0.30412(19) 0.4040(5) 0.47740(18) 0.0652(16) Uani 1 1 d . . .
H28 H 0.2840 0.4500 0.4934 0.078 Uiso 1 1 calc R . .
C29 C 0.3683(2) 0.6675(6) 0.5990(2) 0.081(2) Uani 1 1 d . . .
H29 H 0.3754 0.6659 0.5712 0.098 Uiso 1 1 calc R . .
C30 C 0.3370(3) 0.7431(6) 0.6172(3) 0.096(3) Uani 1 1 d . . .
H30 H 0.3187 0.7995 0.6047 0.115 Uiso 1 1 calc R . .
C31 C 0.3385(3) 0.7180(6) 0.6574(2) 0.089(2) Uani 1 1 d . . .
H31 H 0.3208 0.7539 0.6781 0.106 Uiso 1 1 calc R . .
C32 C 0.3711(2) 0.6294(6) 0.6622(2) 0.080(2) Uani 1 1 d . . .
C33 C 0.3813(2) 0.5739(6) 0.6977(2) 0.080(2) Uani 1 1 d . . .
C34 C 0.4080(2) 0.4801(6) 0.7008(2) 0.0791(19) Uani 1 1 d . . .
C35 C 0.4161(3) 0.4184(6) 0.7364(2) 0.085(2) Uani 1 1 d . . .
H35 H 0.4053 0.4359 0.7627 0.102 Uiso 1 1 calc R . .
C36 C 0.4427(3) 0.3284(6) 0.7249(2) 0.090(2) Uani 1 1 d . . .
H36 H 0.4552 0.2729 0.7418 0.108 Uiso 1 1 calc R . .
C37 C 0.4479(2) 0.3347(5) 0.6833(2) 0.0746(18) Uani 1 1 d . . .
H37 H 0.4641 0.2813 0.6675 0.090 Uiso 1 1 calc R . .
C38 C 0.3585(3) 0.6209(7) 0.7355(2) 0.089(2) Uani 1 1 d . . .
C39 C 0.3215(3) 0.5596(7) 0.7564(2) 0.100(3) Uani 1 1 d . . .
H39 H 0.3114 0.4902 0.7472 0.119 Uiso 1 1 calc R . .
C40 C 0.3011(3) 0.6045(8) 0.7904(2) 0.100(3) Uani 1 1 d . . .
H40 H 0.2756 0.5661 0.8040 0.120 Uiso 1 1 calc R . .
C41 C 0.3501(4) 0.7583(6) 0.7852(2) 0.099(3) Uani 1 1 d . . .
H41 H 0.3593 0.8269 0.7958 0.118 Uiso 1 1 calc R . .
C42 C 0.3725(3) 0.7211(7) 0.7498(2) 0.103(3) Uani 1 1 d . . .
H42 H 0.3966 0.7636 0.7362 0.123 Uiso 1 1 calc R . .
N1 N 0.48802(17) 0.5630(4) 0.63123(14) 0.0653(14) Uani 1 1 d . . .
N2 N 0.47287(15) 0.3557(5) 0.60028(15) 0.0670(14) Uani 1 1 d . . .
N3 N 0.70480(17) 0.3372(4) 0.64432(15) 0.0602(13) Uani 1 1 d . . .
N4 N 0.43912(16) 0.5265(4) 0.55857(14) 0.0608(13) Uani 1 1 d . . .
N5 N 0.37147(18) 0.3963(5) 0.59988(17) 0.0827(17) Uani 1 1 d . . .
N6 N 0.31114(19) 0.2950(4) 0.41808(16) 0.0707(14) Uani 1 1 d . . .
N7 N 0.38714(16) 0.5972(4) 0.62568(14) 0.0628(13) Uani 1 1 d . . .
N8 N 0.42802(18) 0.4214(4) 0.66879(15) 0.0693(14) Uani 1 1 d . . .
N9 N 0.3154(3) 0.6974(7) 0.80444(19) 0.093(2) Uani 1 1 d . . .
B1 B 0.6640(4) 0.0188(8) 0.6351(3) 0.111(3) Uani 1 1 d D . .
F1 F 0.6528(5) 0.0969(11) 0.6069(3) 0.137(6) Uani 0.50 1 d PDU A 1
F2 F 0.7111(3) 0.0514(10) 0.6458(3) 0.093(3) Uani 0.50 1 d PDU A 1
F3 F 0.6652(7) -0.0742(10) 0.6218(7) 0.249(15) Uani 0.50 1 d PDU A 1
F4 F 0.6352(5) 0.0441(12) 0.6664(4) 0.152(5) Uani 0.50 1 d PDU A 1
F5 F 0.6273(5) 0.0832(10) 0.6283(7) 0.181(9) Uani 0.50 1 d PDU A 2
F6 F 0.6951(8) 0.0055(17) 0.6047(7) 0.36(2) Uani 0.50 1 d PDU A 2
F7 F 0.6438(5) -0.0832(9) 0.6404(4) 0.109(5) Uani 0.50 1 d PDU A 2
F8 F 0.6879(10) 0.0366(16) 0.6691(7) 0.38(2) Uani 0.50 1 d PDU A 2

loop_
_atom_site_aniso_label
_atom_site_aniso_U_11
_atom_site_aniso_U_22
_atom_site_aniso_U_33
_atom_site_aniso_U_23
_atom_site_aniso_U_13
_atom_site_aniso_U_12
Ag1 0.0518(3) 0.0947(4) 0.0698(3) 0.0085(3) 0.0051(2) 0.0325(2)
Co1 0.0375(4) 0.0923(7) 0.0682(6) -0.0159(5) -0.0078(4) 0.0260(4)
Fe1 0.0375(4) 0.0923(7) 0.0682(6) -0.0159(5) -0.0078(4) 0.0260(4)
C1 0.051(4) 0.089(5) 0.083(5) -0.030(4) -0.013(3) 0.021(3)
C2 0.071(5) 0.073(5) 0.116(6) -0.036(4) -0.025(4) 0.021(4)
C3 0.062(4) 0.079(5) 0.109(5) -0.040(4) -0.029(4) 0.014(4)
C4 0.048(3) 0.080(4) 0.077(4) -0.025(4) -0.018(3) 0.030(3)
C5 0.036(3) 0.078(4) 0.074(4) -0.022(3) -0.009(3) 0.017(3)
C6 0.045(3) 0.067(4) 0.075(4) -0.008(3) -0.005(3) 0.018(3)
C7 0.051(4) 0.067(4) 0.089(5) -0.007(3) -0.007(3) 0.021(3)
C8 0.056(4) 0.078(5) 0.097(5) -0.021(4) -0.014(3) 0.003(3)
C9 0.047(3) 0.074(5) 0.097(5) -0.016(4) -0.013(3) 0.015(3)
C10 0.050(4) 0.067(4) 0.078(4) -0.023(3) -0.014(3) 0.018(3)
C11 0.046(3) 0.073(4) 0.075(4) -0.011(3) -0.002(3) 0.013(3)
C12 0.046(3) 0.060(4) 0.083(4) 0.001(3) -0.007(3) 0.008(3)
C13 0.051(4) 0.077(4) 0.078(4) 0.004(4) -0.006(3) 0.009(3)
C14 0.050(4) 0.099(5) 0.075(5) -0.003(4) -0.014(3) 0.027(4)
C15 0.030(3) 0.094(5) 0.070(4) -0.024(4) 0.003(3) 0.013(3)
C16 0.040(3) 0.091(5) 0.085(5) -0.016(4) 0.001(3) 0.027(3)
C17 0.034(3) 0.098(5) 0.084(5) -0.036(4) -0.010(3) 0.026(3)
C18 0.045(4) 0.101(5) 0.070(4) -0.007(4) -0.004(3) 0.034(3)
C19 0.037(3) 0.095(5) 0.073(4) -0.013(4) -0.014(3) 0.025(3)
C20 0.030(3) 0.107(5) 0.074(5) -0.022(4) -0.004(3) 0.012(3)
C21 0.059(4) 0.137(7) 0.086(6) 0.005(5) -0.019(4) 0.011(4)
C22 0.053(4) 0.163(8) 0.102(7) 0.011(6) -0.004(4) 0.007(5)
C23 0.050(4) 0.145(7) 0.080(5) -0.006(5) -0.007(4) 0.009(4)
C24 0.039(3) 0.086(5) 0.084(5) -0.014(4) -0.014(3) 0.006(3)
C25 0.046(4) 0.125(6) 0.076(5) -0.019(4) -0.018(3) 0.023(4)
C26 0.047(4) 0.097(5) 0.091(5) -0.022(4) -0.012(3) 0.010(3)
C27 0.040(3) 0.108(5) 0.062(4) 0.007(4) -0.009(3) 0.009(3)
C28 0.031(3) 0.092(5) 0.073(4) -0.005(3) -0.001(3) 0.007(3)
C29 0.041(3) 0.121(6) 0.081(5) 0.013(4) 0.005(3) 0.026(4)
C30 0.060(4) 0.117(6) 0.112(6) 0.017(5) 0.025(4) 0.045(4)
C31 0.081(5) 0.100(6) 0.085(5) 0.010(4) 0.025(4) 0.036(4)
C32 0.069(4) 0.099(5) 0.073(5) -0.005(4) 0.002(4) 0.037(4)
C33 0.069(4) 0.099(5) 0.072(5) -0.008(4) 0.010(4) 0.030(4)
C34 0.065(4) 0.092(5) 0.080(5) -0.021(4) -0.012(4) 0.018(4)
C35 0.089(5) 0.098(5) 0.067(5) -0.012(4) -0.015(4) 0.026(4)
C36 0.089(5) 0.087(5) 0.094(6) 0.001(4) -0.017(4) 0.022(4)
C37 0.062(4) 0.072(5) 0.089(5) -0.012(4) -0.011(4) 0.017(3)
C38 0.110(6) 0.085(6) 0.072(5) -0.013(4) 0.009(4) 0.030(5)
C39 0.123(7) 0.091(6) 0.084(5) 0.000(4) 0.017(5) 0.039(5)
C40 0.110(6) 0.113(7) 0.076(5) -0.014(5) 0.012(5) 0.036(5)
C41 0.134(7) 0.082(6) 0.080(5) -0.008(4) 0.002(5) 0.040(5)
C42 0.121(7) 0.093(6) 0.094(6) 0.000(5) 0.019(5) 0.041(5)
N1 0.057(3) 0.080(4) 0.059(3) -0.023(3) -0.013(2) 0.029(3)
N2 0.028(2) 0.093(4) 0.080(3) -0.029(3) -0.008(2) 0.017(2)
N3 0.040(3) 0.063(3) 0.077(3) -0.004(3) -0.011(2) 0.016(2)
N4 0.039(3) 0.081(4) 0.062(3) -0.025(3) -0.009(2) 0.027(2)
N5 0.031(3) 0.140(5) 0.077(4) -0.001(4) -0.001(3) 0.013(3)
N6 0.061(3) 0.078(4) 0.073(3) -0.007(3) -0.010(3) -0.001(3)
N7 0.042(3) 0.086(4) 0.060(3) -0.006(3) 0.002(2) 0.030(2)
N8 0.068(3) 0.073(3) 0.067(3) -0.007(3) -0.011(3) 0.021(3)
N9 0.093(5) 0.112(5) 0.075(4) 0.010(4) 0.016(4) 0.051(4)
B1 0.098(9) 0.109(9) 0.126(11) 0.008(9) -0.011(8) 0.021(7)
F1 0.121(11) 0.174(12) 0.116(8) -0.019(7) -0.031(7) 0.099(10)
F2 0.068(6) 0.091(6) 0.119(7) -0.018(6) 0.018(6) 0.035(5)
F3 0.22(2) 0.130(15) 0.39(3) -0.182(19) -0.22(2) 0.110(13)
F4 0.125(10) 0.187(13) 0.143(10) 0.026(10) 0.020(8) -0.085(10)
F5 0.094(10) 0.104(9) 0.34(3) -0.061(14) -0.087(13) 0.056(8)
F6 0.156(17) 0.34(3) 0.60(5) 0.28(3) 0.17(3) 0.064(19)
F7 0.106(9) 0.094(10) 0.128(9) 0.009(7) -0.006(6) -0.011(7)
F8 0.41(4) 0.19(2) 0.52(4) -0.11(3) -0.36(4) 0.13(2)

loop_
_atom_type_symbol
_atom_type_description
_atom_type_scat_dispersion_real
_atom_type_scat_dispersion_imag
_atom_type_scat_source
C C 0.0033 0.0016 'International Tables Vol C Tables 4.2.6.8 and 6.1.1.4'
H H 0.0000 0.0000 'International Tables Vol C Tables 4.2.6.8 and 6.1.1.4'
B B 0.0013 0.0007 'International Tables Vol C Tables 4.2.6.8 and 6.1.1.4'
N N 0.0061 0.0033 'International Tables Vol C Tables 4.2.6.8 and 6.1.1.4'
F F 0.0171 0.0103 'International Tables Vol C Tables 4.2.6.8 and 6.1.1.4'
Fe Fe 0.3463 0.8444 'International Tables Vol C Tables 4.2.6.8 and 6.1.1.4'
Co Co 0.3494 0.9721 'International Tables Vol C Tables 4.2.6.8 and 6.1.1.4'
Ag Ag -0.8971 1.1015 'International Tables Vol C Tables 4.2.6.8 and 6.1.1.4'

loop_
_geom_angle_atom_site_label_1
_geom_angle_atom_site_label_2
_geom_angle_atom_site_label_3
_geom_angle
_geom_angle_site_symmetry_1
_geom_angle_site_symmetry_3
N3 Ag1 N6 122.76(19) . 4_556
N3 Ag1 N9 119.2(2) . 6_657
N6 Ag1 N9 116.1(2) 4_556 6_657
N2 Co1 N7 177.4(2) . .
N2 Co1 N1 92.0(2) . .
N7 Co1 N1 90.4(2) . .
N2 Co1 N5 91.4(2) . .
N7 Co1 N5 86.2(2) . .
N1 Co1 N5 175.5(2) . .
N2 Co1 N4 87.5(2) . .
N7 Co1 N4 91.41(19) . .
N1 Co1 N4 91.7(2) . .
N5 Co1 N4 91.3(2) . .
N2 Co1 N8 88.3(2) . .
N7 Co1 N8 92.8(2) . .
N1 Co1 N8 86.8(2) . .
N5 Co1 N8 90.4(2) . .
N4 Co1 N8 175.57(19) . .
N1 C1 C2 112.6(6) . .
N1 C1 H1 123.7 . .
C2 C1 H1 123.7 . .
C3 C2 C1 105.7(6) . .
C3 C2 H2 127.1 . .
C1 C2 H2 127.1 . .
C2 C3 C4 108.3(6) . .
C2 C3 H3 125.9 . .
C4 C3 H3 125.9 . .
N1 C4 C5 123.2(5) . .
N1 C4 C3 108.3(5) . .
C5 C4 C3 128.5(5) . .
C6 C5 C4 126.0(5) . .
C6 C5 C10 117.7(5) . .
C4 C5 C10 116.3(5) . .
C5 C6 N2 123.9(5) . .
C5 C6 C7 127.4(5) . .
N2 C6 C7 108.7(5) . .
C8 C7 C6 106.3(5) . .
C8 C7 H7 126.8 . .
C6 C7 H7 126.8 . .
C9 C8 C7 106.2(6) . .
C9 C8 H8 126.9 . .
C7 C8 H8 126.9 . .
N2 C9 C8 114.0(6) . .
N2 C9 H9 123.0 . .
C8 C9 H9 123.0 . .
C11 C10 C14 117.6(5) . .
C11 C10 C5 121.3(6) . .
C14 C10 C5 121.1(6) . .
C12 C11 C10 119.6(6) . .
C12 C11 H11 120.2 . .
C10 C11 H11 120.2 . .
N3 C12 C11 124.2(6) . .
N3 C12 H12 117.9 . .
C11 C12 H12 117.9 . .
N3 C13 C14 125.1(6) . .
N3 C13 H13 117.4 . .
C14 C13 H13 117.4 . .
C13 C14 C10 117.9(6) . .
C13 C14 H14 121.0 . .
C10 C14 H14 121.0 . .
N4 C15 C16 109.9(6) . .
N4 C15 H15 125.0 . .
C16 C15 H15 125.0 . .
C17 C16 C15 107.6(7) . .
C17 C16 H16 126.2 . .
C15 C16 H16 126.2 . .
C16 C17 C18 106.9(6) . .
C16 C17 H17 126.5 . .
C18 C17 H17 126.5 . .
N4 C18 C17 109.3(6) . .
N4 C18 C19 122.6(6) . .
C17 C18 C19 128.0(6) . .
C20 C19 C18 124.9(6) . .
C20 C19 C24 119.1(6) . .
C18 C19 C24 116.0(6) . .
C19 C20 N5 125.1(6) . .
C19 C20 C21 126.8(6) . .
N5 C20 C21 108.1(6) . .
C22 C21 C20 106.1(7) . .
C22 C21 H21 126.9 . .
C20 C21 H21 126.9 . .
C21 C22 C23 106.5(8) . .
C21 C22 H22 126.7 . .
C23 C22 H22 126.7 . .
N5 C23 C22 111.1(7) . .
N5 C23 H23 124.4 . .
C22 C23 H23 124.4 . .
C28 C24 C25 116.6(6) . .
C28 C24 C19 124.2(6) . .
C25 C24 C19 119.1(5) . .
C26 C25 C24 118.5(5) . .
C26 C25 H25 120.7 . .
C24 C25 H25 120.7 . .
N6 C26 C25 123.4(6) . .
N6 C26 H26 118.3 . .
C25 C26 H26 118.3 . .
N6 C27 C28 124.3(5) . .
N6 C27 H27 117.9 . .
C28 C27 H27 117.9 . .
C27 C28 C24 120.3(6) . .
C27 C28 H28 119.9 . .
C24 C28 H28 119.9 . .
N7 C29 C30 111.6(6) . .
N7 C29 H29 124.2 . .
C30 C29 H29 124.2 . .
C31 C30 C29 104.9(6) . .
C31 C30 H30 127.6 . .
C29 C30 H30 127.6 . .
C30 C31 C32 107.7(6) . .
C30 C31 H31 126.2 . .
C32 C31 H31 126.2 . .
N7 C32 C33 124.0(6) . .
N7 C32 C31 108.8(6) . .
C33 C32 C31 126.8(6) . .
C34 C33 C32 125.7(6) . .
C34 C33 C38 118.1(6) . .
C32 C33 C38 116.1(6) . .
C33 C34 N8 125.5(6) . .
C33 C34 C35 126.5(6) . .
N8 C34 C35 107.7(6) . .
C36 C35 C34 105.9(6) . .
C36 C35 H35 127.0 . .
C34 C35 H35 127.0 . .
C35 C36 C37 106.6(6) . .
C35 C36 H36 126.7 . .
C37 C36 H36 126.7 . .
N8 C37 C36 112.2(6) . .
N8 C37 H37 123.9 . .
C36 C37 H37 123.9 . .
C42 C38 C39 119.6(7) . .
C42 C38 C33 121.3(8) . .
C39 C38 C33 119.1(7) . .
C40 C39 C38 118.0(8) . .
C40 C39 H39 121.0 . .
C38 C39 H39 121.0 . .
N9 C40 C39 122.3(9) . .
N9 C40 H40 118.9 . .
C39 C40 H40 118.9 . .
N9 C41 C42 120.8(8) . .
N9 C41 H41 119.6 . .
C42 C41 H41 119.6 . .
C38 C42 C41 117.9(9) . .
C38 C42 H42 121.0 . .
C41 C42 H42 121.0 . .
C1 N1 C4 105.0(5) . .
C1 N1 Co1 127.9(4) . .
C4 N1 Co1 126.7(4) . .
C9 N2 C6 104.8(5) . .
C9 N2 Co1 127.7(4) . .
C6 N2 Co1 127.3(4) . .
C13 N3 C12 115.5(5) . .
C13 N3 Ag1 120.7(4) . .
C12 N3 Ag1 122.0(4) . .
C15 N4 C18 106.3(6) . .
C15 N4 Co1 126.2(4) . .
C18 N4 Co1 127.5(5) . .
C23 N5 C20 108.1(6) . .
C23 N5 Co1 124.5(5) . .
C20 N5 Co1 127.3(5) . .
C26 N6 C27 116.6(5) . .
C26 N6 Ag1 121.6(5) . 4_456
C27 N6 Ag1 121.2(4) . 4_456
C29 N7 C32 106.8(5) . .
C29 N7 Co1 125.9(4) . .
C32 N7 Co1 127.2(4) . .
C37 N8 C34 107.5(6) . .
C37 N8 Co1 128.6(5) . .
C34 N8 Co1 123.4(4) . .
C40 N9 C41 121.4(7) . .
C40 N9 Ag1 118.6(6) . 6_567
C41 N9 Ag1 119.9(6) . 6_567
F3 B1 F5 122.0(13) . .
F3 B1 F8 116.9(14) . .
F5 B1 F8 115.0(13) . .
F3 B1 F6 65.9(14) . .
F5 B1 F6 115.1(14) . .
F8 B1 F6 111.8(14) . .
F3 B1 F4 121.0(14) . .
F5 B1 F4 63.3(10) . .
F8 B1 F4 64.7(14) . .
F6 B1 F4 173.0(14) . .
F3 B1 F2 110.0(11) . .
F5 B1 F2 125.0(11) . .
F8 B1 F2 44.1(15) . .
F6 B1 F2 69.7(14) . .
F4 B1 F2 105.3(9) . .
F3 B1 F1 114.1(13) . .
F5 B1 F1 44.1(10) . .
F8 B1 F1 125.2(14) . .
F6 B1 F1 72.6(11) . .
F4 B1 F1 104.2(9) . .
F2 B1 F1 100.0(10) . .
F3 B1 F7 37.7(13) . .
F5 B1 F7 106.4(11) . .
F8 B1 F7 103.3(13) . .
F6 B1 F7 103.6(12) . .
F4 B1 F7 83.3(10) . .
F2 B1 F7 126.4(11) . .
F1 B1 F7 129.6(13) . .

loop_
_geom_bond_atom_site_label_1
_geom_bond_atom_site_label_2
_geom_bond_distance
_geom_bond_site_symmetry_2
Ag1 N3 2.210(4) .
Ag1 N6 2.235(5) 4_556
Ag1 N9 2.250(6) 6_657
Co1 N2 1.928(5) .
Co1 N7 1.937(4) .
Co1 N1 1.949(5) .
Co1 N5 1.951(6) .
Co1 N4 1.955(5) .
Co1 N8 1.968(5) .
C1 N1 1.329(8) .
C1 C2 1.411(9) .
C1 H1 0.9500 .
C2 C3 1.340(8) .
C2 H2 0.9500 .
C3 C4 1.418(9) .
C3 H3 0.9500 .
C4 N1 1.400(7) .
C4 C5 1.412(8) .
C5 C6 1.358(8) .
C5 C10 1.494(8) .
C6 N2 1.411(7) .
C6 C7 1.436(8) .
C7 C8 1.390(8) .
C7 H7 0.9500 .
C8 C9 1.378(8) .
C8 H8 0.9500 .
C9 N2 1.340(8) .
C9 H9 0.9500 .
C10 C11 1.369(8) .
C10 C14 1.413(9) .
C11 C12 1.354(7) .
C11 H11 0.9500 .
C12 N3 1.341(7) .
C12 H12 0.9500 .
C13 N3 1.337(7) .
C13 C14 1.349(8) .
C13 H13 0.9500 .
C14 H14 0.9500 .
C15 N4 1.334(7) .
C15 C16 1.407(8) .
C15 H15 0.9500 .
C16 C17 1.328(8) .
C16 H16 0.9500 .
C17 C18 1.406(9) .
C17 H17 0.9500 .
C18 N4 1.370(8) .
C18 C19 1.453(9) .
C19 C20 1.355(9) .
C19 C24 1.478(8) .
C20 N5 1.370(8) .
C20 C21 1.446(10) .
C21 C22 1.360(10) .
C21 H21 0.9500 .
C22 C23 1.419(11) .
C22 H22 0.9500 .
C23 N5 1.308(9) .
C23 H23 0.9500 .
C24 C28 1.370(7) .
C24 C25 1.456(8) .
C25 C26 1.380(9) .
C25 H25 0.9500 .
C26 N6 1.347(8) .
C26 H26 0.9500 .
C27 N6 1.352(8) .
C27 C28 1.368(8) .
C27 H27 0.9500 .
C28 H28 0.9500 .
C29 N7 1.343(8) .
C29 C30 1.398(9) .
C29 H29 0.9500 .
C30 C31 1.379(11) .
C30 H30 0.9500 .
C31 C32 1.411(9) .
C31 H31 0.9500 .
C32 N7 1.357(8) .
C32 C33 1.396(9) .
C33 C34 1.367(9) .
C33 C38 1.521(9) .
C34 N8 1.401(8) .
C34 C35 1.431(9) .
C35 C36 1.377(9) .
C35 H35 0.9500 .
C36 C37 1.401(10) .
C36 H36 0.9500 .
C37 N8 1.291(8) .
C37 H37 0.9500 .
C38 C42 1.378(11) .
C38 C39 1.433(11) .
C39 C40 1.379(10) .
C39 H39 0.9500 .
C40 N9 1.298(10) .
C40 H40 0.9500 .
C41 N9 1.362(10) .
C41 C42 1.405(10) .
C41 H41 0.9500 .
C42 H42 0.9500 .
N6 Ag1 2.235(5) 4_456
N9 Ag1 2.250(6) 6_567
B1 F3 1.232(12) .
B1 F5 1.288(12) .
B1 F8 1.324(14) .
B1 F6 1.330(15) .
B1 F4 1.339(12) .
B1 F2 1.378(13) .
B1 F1 1.380(13) .
B1 F7 1.382(13) .

loop_
_geom_torsion_atom_site_label_1
_geom_torsion_atom_site_label_2
_geom_torsion_atom_site_label_3
_geom_torsion_atom_site_label_4
_geom_torsion
_geom_torsion_site_symmetry_1
_geom_torsion_site_symmetry_4
N1 C1 C2 C3 0.9(9) . .
C1 C2 C3 C4 -1.3(9) . .
C2 C3 C4 N1 1.4(9) . .
C2 C3 C4 C5 178.9(7) . .
N1 C4 C5 C6 0.2(11) . .
C3 C4 C5 C6 -177.1(7) . .
N1 C4 C5 C10 179.4(6) . .
C3 C4 C5 C10 2.2(11) . .
C4 C5 C6 N2 -1.6(11) . .
C10 C5 C6 N2 179.1(6) . .
C4 C5 C6 C7 177.9(7) . .
C10 C5 C6 C7 -1.4(10) . .
C5 C6 C7 C8 179.6(7) . .
N2 C6 C7 C8 -0.9(7) . .
C6 C7 C8 C9 0.9(8) . .
C7 C8 C9 N2 -0.6(9) . .
C6 C5 C10 C11 -66.4(8) . .
C4 C5 C10 C11 114.2(7) . .
C6 C5 C10 C14 111.9(7) . .
C4 C5 C10 C14 -67.4(8) . .
C14 C10 C11 C12 -1.9(9) . .
C5 C10 C11 C12 176.5(6) . .
C10 C11 C12 N3 -0.4(10) . .
N3 C13 C14 C10 1.6(10) . .
C11 C10 C14 C13 1.4(9) . .
C5 C10 C14 C13 -177.0(6) . .
N4 C15 C16 C17 -1.0(6) . .
C15 C16 C17 C18 1.7(6) . .
C16 C17 C18 N4 -1.8(6) . .
C16 C17 C18 C19 174.4(5) . .
N4 C18 C19 C20 4.5(9) . .
C17 C18 C19 C20 -171.2(6) . .
N4 C18 C19 C24 -177.3(5) . .
C17 C18 C19 C24 7.0(9) . .
C18 C19 C20 N5 -4.2(10) . .
C24 C19 C20 N5 177.6(6) . .
C18 C19 C20 C21 175.7(6) . .
C24 C19 C20 C21 -2.4(10) . .
C19 C20 C21 C22 -177.7(7) . .
N5 C20 C21 C22 2.3(8) . .
C20 C21 C22 C23 -2.6(9) . .
C21 C22 C23 N5 2.1(10) . .
C20 C19 C24 C28 64.9(9) . .
C18 C19 C24 C28 -113.4(7) . .
C20 C19 C24 C25 -112.7(7) . .
C18 C19 C24 C25 69.0(8) . .
C28 C24 C25 C26 -2.1(10) . .
C19 C24 C25 C26 175.7(7) . .
C24 C25 C26 N6 -2.0(12) . .
N6 C27 C28 C24 1.1(10) . .
C25 C24 C28 C27 2.5(10) . .
C19 C24 C28 C27 -175.1(7) . .
N7 C29 C30 C31 1.8(9) . .
C29 C30 C31 C32 0.8(9) . .
C30 C31 C32 N7 -3.2(9) . .
C30 C31 C32 C33 -176.0(8) . .
N7 C32 C33 C34 -0.6(12) . .
C31 C32 C33 C34 171.2(8) . .
N7 C32 C33 C38 -178.0(7) . .
C31 C32 C33 C38 -6.1(12) . .
C32 C33 C34 N8 -2.7(12) . .
C38 C33 C34 N8 174.6(7) . .
C32 C33 C34 C35 -175.7(7) . .
C38 C33 C34 C35 1.6(11) . .
C33 C34 C35 C36 177.0(7) . .
N8 C34 C35 C36 3.0(8) . .
C34 C35 C36 C37 -2.8(8) . .
C35 C36 C37 N8 1.7(9) . .
C34 C33 C38 C42 117.1(9) . .
C32 C33 C38 C42 -65.4(10) . .
C34 C33 C38 C39 -63.2(10) . .
C32 C33 C38 C39 114.4(8) . .
C42 C38 C39 C40 0.4(11) . .
C33 C38 C39 C40 -179.4(7) . .
C38 C39 C40 N9 -2.5(12) . .
C39 C38 C42 C41 0.9(12) . .
C33 C38 C42 C41 -179.3(7) . .
N9 C41 C42 C38 -0.4(12) . .
C2 C1 N1 C4 0.0(8) . .
C2 C1 N1 Co1 173.9(5) . .
C5 C4 N1 C1 -178.5(6) . .
C3 C4 N1 C1 -0.8(7) . .
C5 C4 N1 Co1 7.5(9) . .
C3 C4 N1 Co1 -174.8(5) . .
N2 Co1 N1 C1 177.3(6) . .
N7 Co1 N1 C1 -1.7(6) . .
N5 Co1 N1 C1 -43(3) . .
N4 Co1 N1 C1 89.7(6) . .
N8 Co1 N1 C1 -94.5(6) . .
N2 Co1 N1 C4 -10.0(5) . .
N7 Co1 N1 C4 170.9(5) . .
N5 Co1 N1 C4 130(3) . .
N4 Co1 N1 C4 -97.6(5) . .
N8 Co1 N1 C4 78.2(5) . .
C8 C9 N2 C6 0.1(8) . .
C8 C9 N2 Co1 -175.0(5) . .
C5 C6 N2 C9 -179.9(6) . .
C7 C6 N2 C9 0.5(7) . .
C5 C6 N2 Co1 -4.8(9) . .
C7 C6 N2 Co1 175.6(4) . .
N7 Co1 N2 C9 -20(6) . .
N1 Co1 N2 C9 -177.2(6) . .
N5 Co1 N2 C9 5.7(6) . .
N4 Co1 N2 C9 -85.6(6) . .
N8 Co1 N2 C9 96.1(6) . .
N7 Co1 N2 C6 166(5) . .
N1 Co1 N2 C6 8.8(5) . .
N5 Co1 N2 C6 -168.3(5) . .
N4 Co1 N2 C6 100.4(5) . .
N8 Co1 N2 C6 -77.9(5) . .
C14 C13 N3 C12 -3.8(9) . .
C14 C13 N3 Ag1 161.2(5) . .
C11 C12 N3 C13 3.2(9) . .
C11 C12 N3 Ag1 -161.7(5) . .
N6 Ag1 N3 C13 -46.8(5) 4_556 .
N9 Ag1 N3 C13 149.7(5) 6_657 .
N6 Ag1 N3 C12 117.3(5) 4_556 .
N9 Ag1 N3 C12 -46.2(5) 6_657 .
C16 C15 N4 C18 -0.1(6) . .
C16 C15 N4 Co1 179.5(3) . .
C17 C18 N4 C15 1.1(6) . .
C19 C18 N4 C15 -175.3(5) . .
C17 C18 N4 Co1 -178.5(3) . .
C19 C18 N4 Co1 5.1(8) . .
N2 Co1 N4 C15 -98.5(4) . .
N7 Co1 N4 C15 83.8(4) . .
N1 Co1 N4 C15 -6.6(4) . .
N5 Co1 N4 C15 170.1(4) . .
N8 Co1 N4 C15 -77(3) . .
N2 Co1 N4 C18 81.0(4) . .
N7 Co1 N4 C18 -96.7(4) . .
N1 Co1 N4 C18 172.9(4) . .
N5 Co1 N4 C18 -10.4(5) . .
N8 Co1 N4 C18 103(3) . .
C22 C23 N5 C20 -0.6(9) . .
C22 C23 N5 Co1 -176.2(5) . .
C19 C20 N5 C23 178.9(6) . .
C21 C20 N5 C23 -1.0(8) . .
C19 C20 N5 Co1 -5.6(10) . .
C21 C20 N5 Co1 174.4(5) . .
N2 Co1 N5 C23 97.9(6) . .
N7 Co1 N5 C23 -83.2(6) . .
N1 Co1 N5 C23 -42(3) . .
N4 Co1 N5 C23 -174.6(6) . .
N8 Co1 N5 C23 9.5(6) . .
N2 Co1 N5 C20 -76.8(6) . .
N7 Co1 N5 C20 102.0(6) . .
N1 Co1 N5 C20 143(3) . .
N4 Co1 N5 C20 10.7(6) . .
N8 Co1 N5 C20 -165.2(6) . .
C25 C26 N6 C27 5.5(10) . .
C25 C26 N6 Ag1 177.0(6) . 4_456
C28 C27 N6 C26 -5.1(10) . .
C28 C27 N6 Ag1 -176.7(5) . 4_456
C30 C29 N7 C32 -3.8(8) . .
C30 C29 N7 Co1 178.9(5) . .
C33 C32 N7 C29 177.3(7) . .
C31 C32 N7 C29 4.2(8) . .
C33 C32 N7 Co1 -5.4(10) . .
C31 C32 N7 Co1 -178.5(5) . .
N2 Co1 N7 C29 -57(6) . .
N1 Co1 N7 C29 100.1(5) . .
N5 Co1 N7 C29 -82.9(5) . .
N4 Co1 N7 C29 8.4(5) . .
N8 Co1 N7 C29 -173.1(5) . .
N2 Co1 N7 C32 126(5) . .
N1 Co1 N7 C32 -76.7(6) . .
N5 Co1 N7 C32 100.3(6) . .
N4 Co1 N7 C32 -168.5(6) . .
N8 Co1 N7 C32 10.1(6) . .
C36 C37 N8 C34 0.2(8) . .
C36 C37 N8 Co1 172.5(5) . .
C33 C34 N8 C37 -176.1(7) . .
C35 C34 N8 C37 -2.0(7) . .
C33 C34 N8 Co1 11.1(10) . .
C35 C34 N8 Co1 -174.8(4) . .
N2 Co1 N8 C37 -1.3(6) . .
N7 Co1 N8 C37 176.4(6) . .
N1 Co1 N8 C37 -93.4(6) . .
N5 Co1 N8 C37 90.2(6) . .
N4 Co1 N8 C37 -23(3) . .
N2 Co1 N8 C34 169.9(5) . .
N7 Co1 N8 C34 -12.4(5) . .
N1 Co1 N8 C34 77.8(5) . .
N5 Co1 N8 C34 -98.6(5) . .
N4 Co1 N8 C34 148(3) . .
C39 C40 N9 C41 3.1(12) . .
C39 C40 N9 Ag1 180.0(6) . 6_567
C42 C41 N9 C40 -1.6(12) . .
C42 C41 N9 Ag1 -178.4(6) . 6_567

loop_
_platon_squeeze_void_nr
_platon_squeeze_void_average_x
_platon_squeeze_void_average_y
_platon_squeeze_void_average_z
_platon_squeeze_void_volume
_platon_squeeze_void_count_electrons
1 -0.015 0.477 0.020 4608.1 1027.0
